data_1506600
loop_
_publ_author_name
'Swartz, Christopher R.'
'Parkin, Sean R.'
'Bullock, Joseph E.'
'Anthony, John E.'
'Mayer, Alex C.'
'Malliaras, George G.'

_publ_section_title
;
 Synthesis and characterization of electron-deficient pentacenes.
;
_journal_issue 15
_journal_name_full 'Organic letters'
_journal_page_first 3163
_journal_page_last 3166
_journal_paper_doi 10.1021/ol050872b
_journal_volume 7
_journal_year 2005
_chemical_formula_moiety 'C44 H50 Br4 Si2'
_chemical_formula_sum 'C44 H50 Br4 Si2'
_chemical_formula_weight 954.62
_chemical_name_systematic
; 
 ? 
;
_space_group_IT_number 14
_symmetry_cell_setting monoclinic
_symmetry_space_group_name_Hall '-P 2ybc'
_symmetry_space_group_name_H-M 'P 1 21/c 1'
_atom_sites_solution_hydrogens geom
_atom_sites_solution_primary direct
_atom_sites_solution_secondary difmap
_audit_creation_method SHELXL-97
_cell_angle_alpha 90.00
_cell_angle_beta 105.8240(8)
_cell_angle_gamma 90.00
_cell_formula_units_Z 2
_cell_length_a 8.6750(2)
_cell_length_b 17.6320(4)
_cell_length_c 14.6570(3)
_cell_measurement_reflns_used 5108
_cell_measurement_temperature 90.0(2)
_cell_measurement_theta_max 27.48
_cell_measurement_theta_min 1.00
_cell_volume 2156.94(8)
_computing_cell_refinement 'SCALEPACK (Otwinowski & Minor, 1997)'
_computing_data_collection 'COLLECT (Nonius, 1998)'
_computing_data_reduction 'DENZO-SMN (Otwinowski & Minor, 1997)'
_computing_molecular_graphics 'XP in Siemens SHELXTL (Sheldrick, 1994)'
_computing_publication_material
;
SHELX97-2 (Sheldrick, 1997) and local procedures
;
_computing_structure_refinement 'SHELXL-97 (Sheldrick, 1997)'
_computing_structure_solution 'SHELXS-97 (Sheldrick, 1990)'
_diffrn_ambient_temperature 90.0(2)
_diffrn_detector_area_resol_mean 18
_diffrn_measured_fraction_theta_full 1.000
_diffrn_measured_fraction_theta_max 1.000
_diffrn_measurement_device_type 'Nonius KappaCCD diffractometer'
_diffrn_measurement_method '\w scans at fixed \c = 55\%'
_diffrn_radiation_monochromator graphite
_diffrn_radiation_source 'fine-focus sealed tube'
_diffrn_radiation_type MoK\a
_diffrn_radiation_wavelength 0.71073
_diffrn_reflns_av_R_equivalents 0.0583
_diffrn_reflns_av_sigmaI/netI 0.0790
_diffrn_reflns_limit_h_max 10
_diffrn_reflns_limit_h_min -10
_diffrn_reflns_limit_k_max 20
_diffrn_reflns_limit_k_min -20
_diffrn_reflns_limit_l_max 17
_diffrn_reflns_limit_l_min -17
_diffrn_reflns_number 7474
_diffrn_reflns_theta_full 24.99
_diffrn_reflns_theta_max 24.99
_diffrn_reflns_theta_min 1.85
_diffrn_standards_decay_% <1
_exptl_absorpt_coefficient_mu 3.816
_exptl_absorpt_correction_T_max 0.8941
_exptl_absorpt_correction_T_min 0.5982
_exptl_absorpt_correction_type multi-scan
_exptl_absorpt_process_details 'Scalepack (Otwinowski & Minor, 1997)'
_exptl_crystal_colour 'very dark blue'
_exptl_crystal_density_diffrn 1.470
_exptl_crystal_density_method 'not measured'
_exptl_crystal_description block
_exptl_crystal_F_000 964
_exptl_crystal_size_max 0.15
_exptl_crystal_size_mid 0.05
_exptl_crystal_size_min 0.03
_refine_diff_density_max 1.436
_refine_diff_density_min -0.446
_refine_diff_density_rms 0.118
_refine_ls_extinction_method none
_refine_ls_goodness_of_fit_ref 1.024
_refine_ls_hydrogen_treatment constr
_refine_ls_matrix_type full
_refine_ls_number_parameters 232
_refine_ls_number_reflns 3806
_refine_ls_number_restraints 0
_refine_ls_restrained_S_all 1.024
_refine_ls_R_factor_all 0.1068
_refine_ls_R_factor_gt 0.0575
_refine_ls_shift/su_max 0.003
_refine_ls_shift/su_mean 0.000
_refine_ls_structure_factor_coef Fsqd
_refine_ls_weighting_details 'calc w=1/[\s^2^(Fo^2^)+(0.0852P)^2^] where P=(Fo^2^+2Fc^2^)/3'
_refine_ls_weighting_scheme calc
_refine_ls_wR_factor_gt 0.1342
_refine_ls_wR_factor_ref 0.1533
_reflns_number_gt 2420
_reflns_number_total 3802
_reflns_threshold_expression >2sigma(I)
_cod_data_source_file ol050872bsi20050609_051818.cif
_cod_data_source_block k03140
_cod_original_sg_symbol_H-M 'P 21/c'
_cod_database_code 1506600

loop_
_symmetry_equiv_pos_as_xyz
'x, y, z'
'-x, y+1/2, -z+1/2'
'-x, -y, -z'
'x, -y-1/2, z-1/2'

loop_
_atom_site_label
_atom_site_type_symbol
_atom_site_fract_x
_atom_site_fract_y
_atom_site_fract_z
_atom_site_U_iso_or_equiv
_atom_site_adp_type
_atom_site_occupancy
_atom_site_symmetry_multiplicity
_atom_site_calc_flag
_atom_site_refinement_flags
Si1 Si 0.88340(18) 0.32856(9) -0.05494(11) 0.0228(4) Uani 1 1 d .
Br1 Br 0.26687(7) 0.07238(4) 0.21139(5) 0.0484(3) Uani 1 1 d .
Br2 Br 0.35012(8) -0.11134(5) 0.26380(5) 0.0500(3) Uani 1 1 d .
C1 C 0.9697(6) 0.0781(3) -0.0179(4) 0.0219(13) Uani 1 1 d .
C2 C 0.8706(6) 0.0364(3) 0.0253(3) 0.0200(12) Uani 1 1 d .
C3 C 0.7407(6) 0.0701(3) 0.0514(4) 0.0227(13) Uani 1 1 d .
H3 H 0.7167 0.1221 0.0371 0.027 Uiso 1 1 calc R
C4 C 0.6474(6) 0.0290(3) 0.0972(4) 0.0254(14) Uani 1 1 d .
C5 C 0.5182(6) 0.0640(3) 0.1256(4) 0.0280(14) Uani 1 1 d .
H5 H 0.4927 0.1157 0.1109 0.034 Uiso 1 1 calc R
C6 C 0.4327(6) 0.0235(4) 0.1733(4) 0.0335(16) Uani 1 1 d .
C7 C 0.4677(7) -0.0548(4) 0.1950(4) 0.0357(16) Uani 1 1 d .
C8 C 0.5858(7) -0.0908(3) 0.1673(4) 0.0276(14) Uani 1 1 d .
H8 H 0.6056 -0.1430 0.1812 0.033 Uiso 1 1 calc R
C9 C 0.6805(6) -0.0505(3) 0.1171(4) 0.0251(13) Uani 1 1 d .
C10 C 0.8054(6) -0.0845(3) 0.0903(4) 0.0212(13) Uani 1 1 d .
H10 H 0.8264 -0.1369 0.1030 0.025 Uiso 1 1 calc R
C11 C 0.9016(6) -0.0434(3) 0.0448(4) 0.0189(12) Uani 1 1 d .
C12 C 0.9437(6) 0.1578(3) -0.0317(4) 0.0238(14) Uani 1 1 d .
C13 C 0.9228(6) 0.2252(4) -0.0420(4) 0.0254(13) Uani 1 1 d .
C14 C 0.8792(8) 0.3575(3) -0.1788(4) 0.0344(15) Uani 1 1 d .
H14 H 0.7648 0.3537 -0.2169 0.041 Uiso 1 1 calc R
C15 C 0.9719(8) 0.3072(4) -0.2269(5) 0.0459(18) Uani 1 1 d .
H15A H 0.9609 0.3257 -0.2914 0.069 Uiso 1 1 calc R
H15B H 0.9301 0.2553 -0.2297 0.069 Uiso 1 1 calc R
H15C H 1.0852 0.3075 -0.1911 0.069 Uiso 1 1 calc R
C16 C 0.9268(7) 0.4414(3) -0.1838(4) 0.0302(15) Uani 1 1 d .
H16A H 1.0361 0.4492 -0.1436 0.045 Uiso 1 1 calc R
H16B H 0.8527 0.4738 -0.1615 0.045 Uiso 1 1 calc R
H16C H 0.9219 0.4546 -0.2495 0.045 Uiso 1 1 calc R
C17 C 1.0482(6) 0.3770(3) 0.0375(4) 0.0263(14) Uani 1 1 d .
H17 H 1.0320 0.4329 0.0286 0.032 Uiso 1 1 calc R
C18 C 1.2145(6) 0.3586(4) 0.0275(4) 0.0378(16) Uani 1 1 d .
H18A H 1.2952 0.3868 0.0753 0.057 Uiso 1 1 calc R
H18B H 1.2206 0.3730 -0.0360 0.057 Uiso 1 1 calc R
H18C H 1.2347 0.3040 0.0367 0.057 Uiso 1 1 calc R
C19 C 1.0402(8) 0.3578(4) 0.1379(4) 0.0393(16) Uani 1 1 d .
H19A H 1.0584 0.3033 0.1493 0.059 Uiso 1 1 calc R
H19B H 0.9343 0.3713 0.1447 0.059 Uiso 1 1 calc R
H19C H 1.1228 0.3864 0.1840 0.059 Uiso 1 1 calc R
C20 C 0.6843(7) 0.3432(3) -0.0307(5) 0.0365(16) Uani 1 1 d .
H20 H 0.6980 0.3278 0.0367 0.044 Uiso 1 1 calc R
C21 C 0.6310(8) 0.4273(3) -0.0383(5) 0.0417(17) Uani 1 1 d .
H21A H 0.6193 0.4455 -0.1030 0.063 Uiso 1 1 calc R
H21B H 0.7117 0.4578 0.0064 0.063 Uiso 1 1 calc R
H21C H 0.5281 0.4317 -0.0231 0.063 Uiso 1 1 calc R
C22 C 0.5531(7) 0.2931(4) -0.0907(5) 0.0504(19) Uani 1 1 d .
H22A H 0.4549 0.2998 -0.0707 0.076 Uiso 1 1 calc R
H22B H 0.5869 0.2399 -0.0825 0.076 Uiso 1 1 calc R
H22C H 0.5327 0.3073 -0.1576 0.076 Uiso 1 1 calc R

loop_
_atom_site_aniso_label
_atom_site_aniso_U_11
_atom_site_aniso_U_22
_atom_site_aniso_U_33
_atom_site_aniso_U_23
_atom_site_aniso_U_13
_atom_site_aniso_U_12
Si1 0.0253(9) 0.0168(9) 0.0268(9) 0.0007(7) 0.0081(7) 0.0018(7)
Br1 0.0268(4) 0.0852(6) 0.0362(4) -0.0189(4) 0.0140(3) 0.0024(3)
Br2 0.0379(4) 0.0824(6) 0.0352(4) -0.0027(4) 0.0193(3) -0.0206(4)
C1 0.028(3) 0.018(3) 0.020(3) 0.003(2) 0.007(3) -0.001(3)
C2 0.021(3) 0.017(3) 0.020(3) -0.001(2) 0.003(2) 0.000(2)
C3 0.021(3) 0.023(3) 0.022(3) -0.002(2) 0.002(2) 0.005(2)
C4 0.020(3) 0.039(4) 0.017(3) -0.007(3) 0.004(2) 0.002(3)
C5 0.021(3) 0.041(4) 0.020(3) -0.006(3) 0.003(3) 0.004(3)
C6 0.020(3) 0.054(5) 0.027(3) -0.014(3) 0.008(3) -0.002(3)
C7 0.025(3) 0.060(5) 0.021(3) -0.002(3) 0.004(3) -0.020(3)
C8 0.026(3) 0.040(4) 0.017(3) -0.001(3) 0.007(3) -0.009(3)
C9 0.026(3) 0.033(4) 0.014(3) 0.000(3) 0.000(2) -0.004(3)
C10 0.026(3) 0.015(3) 0.023(3) 0.001(2) 0.005(2) 0.000(2)
C11 0.019(3) 0.016(3) 0.021(3) 0.000(2) 0.003(2) 0.000(2)
C12 0.024(3) 0.024(4) 0.027(3) -0.003(3) 0.013(3) -0.004(3)
C13 0.022(3) 0.027(4) 0.029(3) -0.002(3) 0.009(3) -0.002(3)
C14 0.050(4) 0.029(4) 0.026(3) 0.000(3) 0.013(3) -0.007(3)
C15 0.069(5) 0.032(4) 0.049(4) 0.000(3) 0.038(4) -0.002(4)
C16 0.033(3) 0.027(4) 0.031(3) 0.002(3) 0.009(3) 0.002(3)
C17 0.036(4) 0.011(3) 0.031(3) 0.008(3) 0.006(3) -0.001(3)
C18 0.025(3) 0.042(4) 0.046(4) 0.002(3) 0.009(3) -0.004(3)
C19 0.052(4) 0.039(4) 0.028(4) 0.006(3) 0.011(3) -0.004(3)
C20 0.032(4) 0.031(4) 0.050(4) 0.004(3) 0.017(3) 0.002(3)
C21 0.042(4) 0.025(4) 0.066(5) -0.004(3) 0.028(4) 0.009(3)
C22 0.029(4) 0.032(4) 0.088(6) -0.008(4) 0.013(4) 0.000(3)

loop_
_atom_type_symbol
_atom_type_description
_atom_type_scat_dispersion_real
_atom_type_scat_dispersion_imag
_atom_type_scat_source
C C 0.0033 0.0016 'International Tables Vol C Tables 4.2.6.8 and 6.1.1.4'
H H 0.0000 0.0000 'International Tables Vol C Tables 4.2.6.8 and 6.1.1.4'
Si Si 0.0817 0.0704 'International Tables Vol C Tables 4.2.6.8 and 6.1.1.4'
Br Br -0.2901 2.4595 'International Tables Vol C Tables 4.2.6.8 and 6.1.1.4'

loop_
_geom_angle_atom_site_label_1
_geom_angle_atom_site_label_2
_geom_angle_atom_site_label_3
_geom_angle
_geom_angle_site_symmetry_1
_geom_angle_site_symmetry_3
C13 Si1 C20 105.6(3) . .
C13 Si1 C14 108.7(3) . .
C20 Si1 C14 111.7(3) . .
C13 Si1 C17 106.8(2) . .
C20 Si1 C17 111.1(3) . .
C14 Si1 C17 112.5(3) . .
C2 C1 C11 121.5(5) . 3_755
C2 C1 C12 119.1(5) . .
C11 C1 C12 119.4(5) 3_755 .
C1 C2 C3 122.1(5) . .
C1 C2 C11 119.6(5) . .
C3 C2 C11 118.3(5) . .
C4 C3 C2 121.6(5) . .
C4 C3 H3 119.2 . .
C2 C3 H3 119.2 . .
C3 C4 C5 121.4(5) . .
C3 C4 C9 119.6(5) . .
C5 C4 C9 119.0(5) . .
C6 C5 C4 120.3(6) . .
C6 C5 H5 119.9 . .
C4 C5 H5 119.9 . .
C5 C6 C7 120.7(5) . .
C5 C6 Br1 118.8(5) . .
C7 C6 Br1 120.5(4) . .
C8 C7 C6 121.1(5) . .
C8 C7 Br2 118.1(5) . .
C6 C7 Br2 120.8(5) . .
C7 C8 C9 120.5(6) . .
C7 C8 H8 119.8 . .
C9 C8 H8 119.8 . .
C10 C9 C8 122.2(5) . .
C10 C9 C4 119.3(5) . .
C8 C9 C4 118.4(5) . .
C9 C10 C11 121.5(5) . .
C9 C10 H10 119.2 . .
C11 C10 H10 119.2 . .
C10 C11 C1 121.5(5) . 3_755
C10 C11 C2 119.6(5) . .
C1 C11 C2 118.9(5) 3_755 .
C13 C12 C1 179.1(6) . .
C12 C13 Si1 177.4(5) . .
C15 C14 C16 111.2(5) . .
C15 C14 Si1 115.0(4) . .
C16 C14 Si1 111.9(4) . .
C15 C14 H14 106.0 . .
C16 C14 H14 106.0 . .
Si1 C14 H14 106.0 . .
C14 C15 H15A 109.5 . .
C14 C15 H15B 109.5 . .
H15A C15 H15B 109.5 . .
C14 C15 H15C 109.5 . .
H15A C15 H15C 109.5 . .
H15B C15 H15C 109.5 . .
C14 C16 H16A 109.5 . .
C14 C16 H16B 109.5 . .
H16A C16 H16B 109.5 . .
C14 C16 H16C 109.5 . .
H16A C16 H16C 109.5 . .
H16B C16 H16C 109.5 . .
C18 C17 C19 109.7(5) . .
C18 C17 Si1 112.8(4) . .
C19 C17 Si1 111.5(4) . .
C18 C17 H17 107.5 . .
C19 C17 H17 107.5 . .
Si1 C17 H17 107.5 . .
C17 C18 H18A 109.5 . .
C17 C18 H18B 109.5 . .
H18A C18 H18B 109.5 . .
C17 C18 H18C 109.5 . .
H18A C18 H18C 109.5 . .
H18B C18 H18C 109.5 . .
C17 C19 H19A 109.5 . .
C17 C19 H19B 109.5 . .
H19A C19 H19B 109.5 . .
C17 C19 H19C 109.5 . .
H19A C19 H19C 109.5 . .
H19B C19 H19C 109.5 . .
C22 C20 C21 110.7(5) . .
C22 C20 Si1 113.3(4) . .
C21 C20 Si1 113.0(4) . .
C22 C20 H20 106.4 . .
C21 C20 H20 106.4 . .
Si1 C20 H20 106.4 . .
C20 C21 H21A 109.5 . .
C20 C21 H21B 109.5 . .
H21A C21 H21B 109.5 . .
C20 C21 H21C 109.5 . .
H21A C21 H21C 109.5 . .
H21B C21 H21C 109.5 . .
C20 C22 H22A 109.5 . .
C20 C22 H22B 109.5 . .
H22A C22 H22B 109.5 . .
C20 C22 H22C 109.5 . .
H22A C22 H22C 109.5 . .
H22B C22 H22C 109.5 . .

loop_
_geom_bond_atom_site_label_1
_geom_bond_atom_site_label_2
_geom_bond_distance
_geom_bond_site_symmetry_2
Si1 C13 1.855(6) .
Si1 C20 1.873(6) .
Si1 C14 1.876(6) .
Si1 C17 1.884(6) .
Br1 C6 1.887(6) .
Br2 C7 1.901(6) .
C1 C2 1.406(7) .
C1 C11 1.421(7) 3_755
C1 C12 1.428(8) .
C2 C3 1.415(7) .
C2 C11 1.446(8) .
C3 C4 1.388(8) .
C3 H3 0.9500 .
C4 C5 1.437(7) .
C4 C9 1.445(8) .
C5 C6 1.353(8) .
C5 H5 0.9500 .
C6 C7 1.430(9) .
C7 C8 1.358(8) .
C8 C9 1.431(7) .
C8 H8 0.9500 .
C9 C10 1.387(7) .
C10 C11 1.404(7) .
C10 H10 0.9500 .
C11 C1 1.421(7) 3_755
C12 C13 1.205(7) .
C14 C15 1.497(8) .
C14 C16 1.543(8) .
C14 H14 1.0000 .
C15 H15A 0.9800 .
C15 H15B 0.9800 .
C15 H15C 0.9800 .
C16 H16A 0.9800 .
C16 H16B 0.9800 .
C16 H16C 0.9800 .
C17 C18 1.525(7) .
C17 C19 1.531(7) .
C17 H17 1.0000 .
C18 H18A 0.9800 .
C18 H18B 0.9800 .
C18 H18C 0.9800 .
C19 H19A 0.9800 .
C19 H19B 0.9800 .
C19 H19C 0.9800 .
C20 C22 1.517(8) .
C20 C21 1.548(8) .
C20 H20 1.0000 .
C21 H21A 0.9800 .
C21 H21B 0.9800 .
C21 H21C 0.9800 .
C22 H22A 0.9800 .
C22 H22B 0.9800 .
C22 H22C 0.9800 .

loop_
_geom_torsion_atom_site_label_1
_geom_torsion_atom_site_label_2
_geom_torsion_atom_site_label_3
_geom_torsion_atom_site_label_4
_geom_torsion
_geom_torsion_site_symmetry_1
_geom_torsion_site_symmetry_4
C11 C1 C2 C3 -179.2(5) 3_755 .
C12 C1 C2 C3 3.2(8) . .
C11 C1 C2 C11 1.2(8) 3_755 .
C12 C1 C2 C11 -176.4(5) . .
C1 C2 C3 C4 -177.5(5) . .
C11 C2 C3 C4 2.1(8) . .
C2 C3 C4 C5 178.4(5) . .
C2 C3 C4 C9 -1.5(8) . .
C3 C4 C5 C6 -177.6(5) . .
C9 C4 C5 C6 2.4(8) . .
C4 C5 C6 C7 -0.9(8) . .
C4 C5 C6 Br1 178.8(4) . .
C5 C6 C7 C8 -0.9(8) . .
Br1 C6 C7 C8 179.4(4) . .
C5 C6 C7 Br2 179.0(4) . .
Br1 C6 C7 Br2 -0.7(6) . .
C6 C7 C8 C9 1.3(8) . .
Br2 C7 C8 C9 -178.6(4) . .
C7 C8 C9 C10 177.9(5) . .
C7 C8 C9 C4 0.1(8) . .
C3 C4 C9 C10 0.2(7) . .
C5 C4 C9 C10 -179.7(5) . .
C3 C4 C9 C8 178.0(5) . .
C5 C4 C9 C8 -1.9(7) . .
C8 C9 C10 C11 -177.2(5) . .
C4 C9 C10 C11 0.5(8) . .
C9 C10 C11 C1 179.5(5) . 3_755
C9 C10 C11 C2 0.1(8) . .
C1 C2 C11 C10 178.2(5) . .
C3 C2 C11 C10 -1.4(7) . .
C1 C2 C11 C1 -1.2(8) . 3_755
C3 C2 C11 C1 179.2(5) . 3_755
C13 Si1 C14 C15 -24.9(5) . .
C20 Si1 C14 C15 -141.1(5) . .
C17 Si1 C14 C15 93.2(5) . .
C13 Si1 C14 C16 -153.0(4) . .
C20 Si1 C14 C16 90.8(4) . .
C17 Si1 C14 C16 -34.9(5) . .
C13 Si1 C17 C18 58.3(4) . .
C20 Si1 C17 C18 173.0(4) . .
C14 Si1 C17 C18 -60.9(5) . .
C13 Si1 C17 C19 -65.7(4) . .
C20 Si1 C17 C19 49.0(5) . .
C14 Si1 C17 C19 175.1(4) . .
C13 Si1 C20 C22 -53.2(5) . .
C14 Si1 C20 C22 64.9(5) . .
C17 Si1 C20 C22 -168.6(4) . .
C13 Si1 C20 C21 179.9(4) . .
C14 Si1 C20 C21 -62.0(5) . .
C17 Si1 C20 C21 64.5(5) . .
